data_9008192
loop_
_publ_author_name
'Susse, P.'
'Buerger, M. J.'

_publ_section_title
;
 The struture of of Ba3(VO4)2
;
_journal_name_full 'Zeitschrift fur Kristallographie'
_journal_page_first 161
_journal_page_last 174
_journal_paper_doi 10.1524/zkri.1970.131.1-6.161
_journal_volume 131
_journal_year 1970
_chemical_formula_structural Ba3(VO4)2
_chemical_formula_sum 'Ba3 O8 V2'
_chemical_name_mineral Gurimite
_space_group_IT_number 166
_symmetry_space_group_name_Hall '-P 3* 2'
_symmetry_space_group_name_H-M 'R -3 m :R'
_cell_angle_alpha 43.14
_cell_angle_beta 43.14
_cell_angle_gamma 43.14
_cell_length_a 7.837
_cell_length_b 7.837
_cell_length_c 7.837
_cell_formula_units_Z 1
_cell_volume 204.048
_database_code_amcsd 0010708
_exptl_crystal_density_diffrn 5.223
_cod_original_sg_symbol_H-M 'R -3 2/m'
_cod_original_formula_sum 'Ba3 V2 O8'
_cod_database_code 9008192

loop_
_space_group_symop_operation_xyz
x,y,z
-x,-z,-y
-z,-x,-y
y,x,z
y,z,x
-z,-y,-x
-x,-y,-z
x,z,y
z,x,y
-y,-x,-z
-y,-z,-x
z,y,x

loop_
_atom_site_aniso_label
_atom_site_aniso_U_11
_atom_site_aniso_U_22
_atom_site_aniso_U_33
_atom_site_aniso_U_12
_atom_site_aniso_U_13
_atom_site_aniso_U_23
Bal 0.01988 0.01988 0.01988 -0.00911 -0.00911 -0.00911
Ba2 0.01203 0.01203 0.01203 -0.00519 -0.00519 -0.00519
V 0.01697 0.01697 0.01697 -0.00798 -0.00798 -0.00798
O1 0.03039 0.03039 0.03039 -0.01392 -0.01392 -0.01392
O2 0.01266 0.01266 0.01140 -0.00633 -0.00506 -0.00506

loop_
_atom_site_label
_atom_site_fract_x
_atom_site_fract_y
_atom_site_fract_z
_atom_site_U_iso_or_equiv
Bal 0.00000 0.00000 0.00000 0.02090
Ba2 0.20525 0.20525 0.20525 0.01216
V 0.40758 0.40758 0.40758 0.01798
O1 0.32780 0.32780 0.32780 0.03166
O2 0.27350 0.27350 0.75660 0.01267

loop_
_cod_related_entry_id
_cod_related_entry_database
_cod_related_entry_code
1 AMCSD 0010708
